data_4302713
loop_
_publ_author_name
'Tae-Soo You'
'Sven Lidin'
'Olivier Gourdon'
'Yaqiao Wu'
'Gordon J. Miller'

_publ_section_title
;
To What Extent Does the Zintl-Klemm Formalism Work? The
Eu(Zn1-xGex)2 Series
;
_journal_name_full 'Inorganic Chemistry'
_journal_page_first 6380
_journal_page_last 6390
_journal_paper_doi 10.1021/ic900628k
_journal_volume 48
_journal_year 2009
_chemical_formula_sum 'Eu Ge1.5 Zn0.5'
_chemical_formula_weight 293.5
_chemical_name_systematic ' ?'
_space_group_ssg_name P-3m1(00\g)000
_symmetry_cell_setting trigonal
_symmetry_space_group_name_H-M 'P -3 m 1'
_cell_angle_alpha 90
_cell_angle_beta 90
_cell_angle_gamma 120
_cell_formula_units_Z 1
_cell_length_a 4.2349
_cell_length_b 4.2349
_cell_length_c 4.5891
_cell_modulation_dimension 1
_cell_volume 71.276
_computing_publication_material 'Jana2006 (Petricek, Dusek & Palatinus, 2006)'
_computing_structure_refinement 'Jana2006 (Petricek, Dusek & Palatinus, 2006)'
_diffrn_ambient_temperature 293
_diffrn_measurement_device 'four-cycle diffractometer'
_diffrn_measurement_device_type 'IPDS Stoe'
_diffrn_measurement_method '??integration method??'
_diffrn_radiation_monochromator graphite
_diffrn_radiation_source 'X-ray tube'
_diffrn_radiation_type 'Mo K\a'
_diffrn_radiation_wavelength 0.71073
_exptl_absorpt_coefficient_mu 41.248
_exptl_absorpt_correction_T_max 1.000
_exptl_absorpt_correction_T_min 1.000
_exptl_absorpt_correction_type none
_exptl_crystal_density_diffrn 6.8363
_exptl_crystal_F_000 63
_refine_ls_extinction_coef 2403
_refine_ls_extinction_method 'B-C type 2 (Becker & Coppens, 1974)'
_refine_ls_goodness_of_fit_gt 2.81
_refine_ls_goodness_of_fit_ref 2.31
_refine_ls_number_parameters 12
_refine_ls_number_reflns 409
_refine_ls_R_factor_all 0.1211
_refine_ls_R_factor_gt 0.0633
_refine_ls_shift/su_max 0.0319
_refine_ls_shift/su_mean 0.0100
_refine_ls_structure_factor_coef F
_refine_ls_weighting_details w=1/(\s^2^(F)+0.0001F^2^)
_refine_ls_weighting_scheme sigma
_refine_ls_wR_factor_gt 0.0582
_refine_ls_wR_factor_ref 0.0656
_reflns_number_gt 222
_reflns_number_total 409
_reflns_threshold_expression I>3\s(I)
_cod_data_source_file ic900628k_si_001_6.cif
_cod_data_source_block Eu1Zn0.5Ge1.5
_cod_depositor_comments
;
The following automatic conversions were performed:
'_exptl_absorpt_correction_type' value 'None' changed to 'none' according
to '/home/saulius/struct/CIF-dictionaries/cif_core.dic' dictionary named
'cif_core.dic' version 2.4.1 from 2010-06-29.

Automatic conversion script
Id: cif_fix_enum 1527 2010-12-29 10:47:43Z saulius 
;
_cod_original_cell_volume 71.27618
_cod_original_formula_sum 'Eu1 Ge1.5 Zn0.5'
_cod_database_code 4302713

loop_
_space_group_symop_ssg_id
_space_group_symop_ssg_operation_algebraic
1 x1,x2,x3,x4
2 -x2,x1-x2,x3,x4
3 -x1+x2,-x1,x3,x4
4 x2,x1,-x3,-x4
5 x1-x2,-x2,-x3,-x4
6 -x1,-x1+x2,-x3,-x4
7 -x1,-x2,-x3,-x4
8 x2,-x1+x2,-x3,-x4
9 x1-x2,x1,-x3,-x4
10 -x2,-x1,x3,x4
11 -x1+x2,x2,x3,x4
12 x1,x1-x2,x3,x4

loop_
_atom_site_label
_atom_site_type_symbol
_atom_site_fract_x
_atom_site_fract_y
_atom_site_fract_z
_atom_site_adp_type
_atom_site_U_iso_or_equiv
_atom_site_symmetry_multiplicity
_atom_site_occupancy
_atom_site_calc_flag
_atom_site_refinement_flags
_atom_site_disorder_assembly
_atom_site_disorder_group
Eu Eu 0 0 0 Uani 0.0139(4) 1 0.5 d . . .
Ge Ge 0.333333 0.666667 0.4889(14) Uani 0.0226(11) 2 0.5 d . . .

loop_
_atom_site_aniso_label
_atom_site_aniso_type_symbol
_atom_site_aniso_U_11
_atom_site_aniso_U_22
_atom_site_aniso_U_33
_atom_site_aniso_U_12
_atom_site_aniso_U_13
_atom_site_aniso_U_23
Eu Eu 0.0128(4) 0.0128(4) 0.0162(6) 0.0064(2) 0 0
Ge Ge 0.0119(6) 0.0119(6) 0.044(3) 0.0059(3) 0 0

loop_
_atom_site_displace_Fourier_atom_site_label
_atom_site_displace_Fourier_axis
_atom_site_displace_Fourier_wave_vector_seq_id
_atom_site_displace_Fourier_param_cos
_atom_site_displace_Fourier_param_sin
Eu x 1 0 0
Eu y 1 0 0
Eu z 1 0 0.0182(8)
Ge x 1 0 0
Ge y 1 0 0
Ge z 1 0.066(5) 0.097(3)

loop_
_atom_site_Fourier_wave_vector_seq_id
_atom_site_Fourier_wave_vector_x
_atom_site_Fourier_wave_vector_y
_atom_site_Fourier_wave_vector_z
1 0.00000 0.00000 0.21997

loop_
_atom_site_occ_special_func_atom_site_label
_atom_site_occ_special_func_crenel_c
_atom_site_occ_special_func_crenel_w
Ge 0.178(8) 1

loop_
_atom_type_symbol
_atom_type_scat_dispersion_real
_atom_type_scat_dispersion_imag
_atom_type_scat_source
Eu -0.158 3.668 'International Tables Vol C Tables  4.2.6.8 and 6.1.1.1'
Zn 0.284 1.430 'International Tables Vol C Tables  4.2.6.8 and 6.1.1.1'
Ge 0.155 1.800 'International Tables Vol C Tables  4.2.6.8 and 6.1.1.1'

loop_
_cell_wave_vector_seq_id
_cell_wave_vector_x
_cell_wave_vector_y
_cell_wave_vector_z
1 0.00000 0.00000 0.21997
